data_4344725
loop_
_publ_author_name
'Naktode, Kishor'
'Das, Suman'
'Bhattacharjee, Jayeeta'
'Nayek, Hari Pada'
'Panda, Tarun K.'

_publ_section_title
;
 Imidazolin-2-iminato Ligand-Supported Titanium Complexes as Catalysts for
 the Synthesis of Urea Derivatives.
;
_journal_issue 3
_journal_name_full 'Inorganic chemistry'
_journal_page_first 1142
_journal_page_last 1153
_journal_paper_doi 10.1021/acs.inorgchem.5b02302
_journal_volume 55
_journal_year 2016
_chemical_formula_moiety 'C54 H69 N9 S3 Ti, C7 H8 '
_chemical_formula_sum 'C61 H77 N9 S3 Ti'
_chemical_formula_weight 1080.37
_chemical_name_systematic
;
 ?
;
_space_group_IT_number 14
_symmetry_cell_setting monoclinic
_symmetry_space_group_name_Hall '-P 2ybc'
_symmetry_space_group_name_H-M 'P 1 21/c 1'
_atom_sites_solution_hydrogens geom
_atom_sites_solution_primary direct
_atom_sites_solution_secondary difmap
_audit_creation_method SHELXL-97
_cell_angle_alpha 90
_cell_angle_beta 112.722(7)
_cell_angle_gamma 90
_cell_formula_units_Z 4
_cell_length_a 13.4653(10)
_cell_length_b 22.6102(9)
_cell_length_c 21.0320(19)
_cell_measurement_reflns_used 12434
_cell_measurement_temperature 150(2)
_cell_measurement_theta_max 29.0526
_cell_measurement_theta_min 2.9305
_cell_volume 5906.3(8)
_computing_cell_refinement
'CrysAlisPro, Agilent Technologies,Version 1.171.35.19 (release 27-10-2011CrysAlis171 .NET)(compiled Oct 27'
_computing_data_collection
'CrysAlisPro, Agilent Technologies,Version 1.171.35.19 (release 27-10-2011CrysAlis171 .NET)(compiled Oct 27'
_computing_data_reduction
'CrysAlisPro, Agilent Technologies,Version 1.171.35.19 (release 27-10-2011CrysAlis171 .NET)(compiled Oct 27'
_computing_molecular_graphics 'ORTEP III & Olex 2.1'
_computing_publication_material WinGX
_computing_structure_refinement 'SHELXL-97 (Sheldrick, 2008)'
_computing_structure_solution 'SHELXL-97 (Sheldrick, 2008)'
_diffrn_ambient_temperature 150(2)
_diffrn_measured_fraction_theta_full 0.998
_diffrn_measured_fraction_theta_max 0.860
_diffrn_measurement_device_type 'SuperNova, Dual, Mo at zero, Eos'
_diffrn_radiation_monochromator mirror
_diffrn_radiation_source 'SuperNova (Mo) X-ray Source'
_diffrn_radiation_type MoK\a
_diffrn_radiation_wavelength 0.71073
_diffrn_reflns_av_R_equivalents 0.0378
_diffrn_reflns_av_sigmaI/netI 0.0574
_diffrn_reflns_limit_h_max 18
_diffrn_reflns_limit_h_min -18
_diffrn_reflns_limit_k_max 29
_diffrn_reflns_limit_k_min -29
_diffrn_reflns_limit_l_max 28
_diffrn_reflns_limit_l_min -27
_diffrn_reflns_number 35089
_diffrn_reflns_theta_full 25.00
_diffrn_reflns_theta_max 29.13
_diffrn_reflns_theta_min 3.07
_exptl_absorpt_coefficient_mu 0.297
_exptl_absorpt_correction_T_max 1.00000
_exptl_absorpt_correction_T_min 0.92366
_exptl_absorpt_correction_type multi-scan
_exptl_absorpt_process_details
'CrysAlisPro, Agilent Technologies,Version 1.171.35.19 (release 27-10-2011 CrysAlis171 .NET)(compiled Oct 27'
_exptl_crystal_colour yellow
_exptl_crystal_density_diffrn 1.215
_exptl_crystal_density_method 'not measured'
_exptl_crystal_description chunk
_exptl_crystal_F_000 2304
_exptl_crystal_size_max 0.28
_exptl_crystal_size_mid 0.25
_exptl_crystal_size_min 0.17
_refine_diff_density_max 0.888
_refine_diff_density_min -0.479
_refine_diff_density_rms 0.057
_refine_ls_extinction_method none
_refine_ls_goodness_of_fit_ref 1.031
_refine_ls_hydrogen_treatment mixed
_refine_ls_matrix_type full
_refine_ls_number_parameters 682
_refine_ls_number_reflns 13671
_refine_ls_number_restraints 0
_refine_ls_restrained_S_all 1.031
_refine_ls_R_factor_all 0.0817
_refine_ls_R_factor_gt 0.0559
_refine_ls_shift/su_max 0.000
_refine_ls_shift/su_mean 0.000
_refine_ls_structure_factor_coef Fsqd
_refine_ls_weighting_details 'calc w=1/[\s^2^(Fo^2^)+(0.0484P)^2^+4.2299P] where P=(Fo^2^+2Fc^2^)/3'
_refine_ls_weighting_scheme calc
_refine_ls_wR_factor_gt 0.1235
_refine_ls_wR_factor_ref 0.1376
_reflns_number_gt 10021
_reflns_number_total 13671
_reflns_threshold_expression >2\s(I)
_cod_data_source_file ic5b02302_si_009.cif
_cod_data_source_block exp_6c
_cod_original_cell_volume 5906.3(7)
_cod_original_sg_symbol_H-M 'P 21/c '
_cod_database_code 4344725

loop_
_symmetry_equiv_pos_as_xyz
'x, y, z'
'-x, y+1/2, -z+1/2'
'-x, -y, -z'
'x, -y-1/2, z-1/2'

loop_
_atom_site_label
_atom_site_type_symbol
_atom_site_fract_x
_atom_site_fract_y
_atom_site_fract_z
_atom_site_U_iso_or_equiv
_atom_site_adp_type
_atom_site_occupancy
_atom_site_symmetry_multiplicity
_atom_site_calc_flag
_atom_site_refinement_flags
Ti1 Ti 0.21192(3) -0.136296(17) 0.31650(2) 0.02199(10) Uani 1 1 d .
S1 S 0.03531(4) -0.10926(3) 0.23790(3) 0.02809(14) Uani 1 1 d .
S2 S 0.30769(5) -0.16629(3) 0.24276(3) 0.03262(15) Uani 1 1 d .
S3 S 0.18241(5) -0.09170(3) 0.41741(3) 0.03714(16) Uani 1 1 d .
N1 N 0.16732(14) -0.21086(8) 0.31987(9) 0.0225(4) Uani 1 1 d .
N2 N 0.19664(15) -0.31562(8) 0.33627(9) 0.0257(4) Uani 1 1 d .
N3 N 0.03173(14) -0.28636(8) 0.27887(9) 0.0231(4) Uani 1 1 d .
N4 N 0.04313(17) -0.02614(9) 0.14789(10) 0.0318(5) Uani 1 1 d .
N5 N -0.00522(16) 0.00998(9) 0.23285(10) 0.0309(4) Uani 1 1 d .
N6 N 0.28830(15) -0.06111(9) 0.28176(10) 0.0279(4) Uani 1 1 d .
N7 N 0.43476(17) -0.07324(11) 0.24466(11) 0.0415(5) Uani 1 1 d .
N8 N 0.35699(15) -0.13016(9) 0.41040(9) 0.0270(4) Uani 1 1 d .
N9 N 0.3685(2) -0.11467(11) 0.52487(11) 0.0446(6) Uani 1 1 d .
C1 C 0.13515(17) -0.26576(10) 0.31190(10) 0.0215(4) Uani 1 1 d .
C2 C 0.1307(2) -0.36546(10) 0.31899(12) 0.0313(5) Uani 1 1 d .
H2 H 0.1531 -0.4044 0.3301 0.038 Uiso 1 1 calc R
C3 C 0.0301(2) -0.34756(10) 0.28378(12) 0.0294(5) Uani 1 1 d .
H3 H -0.0304 -0.3717 0.2657 0.035 Uiso 1 1 calc R
C4 C -0.06316(17) -0.25063(10) 0.24758(11) 0.0265(5) Uani 1 1 d .
C5 C -0.10518(19) -0.22148(11) 0.29033(12) 0.0305(5) Uani 1 1 d .
C6 C -0.2018(2) -0.19095(13) 0.25807(15) 0.0421(6) Uani 1 1 d .
H6 H -0.2326 -0.1712 0.2847 0.051 Uiso 1 1 calc R
C7 C -0.2523(2) -0.18965(15) 0.18720(15) 0.0507(8) Uani 1 1 d .
H7 H -0.3167 -0.1691 0.1667 0.061 Uiso 1 1 calc R
C8 C -0.2087(2) -0.21839(14) 0.14666(14) 0.0463(7) Uani 1 1 d .
H8 H -0.2442 -0.2169 0.0990 0.056 Uiso 1 1 calc R
C9 C -0.1123(2) -0.24988(12) 0.17523(12) 0.0327(5) Uani 1 1 d .
C10 C -0.0617(2) -0.28115(12) 0.13158(12) 0.0376(6) Uani 1 1 d .
H10 H -0.0316 -0.3185 0.1547 0.045 Uiso 1 1 calc R
C11 C -0.1424(3) -0.29634(16) 0.05924(14) 0.0593(9) Uani 1 1 d .
H11A H -0.2040 -0.3155 0.0624 0.089 Uiso 1 1 calc R
H11B H -0.1092 -0.3223 0.0372 0.089 Uiso 1 1 calc R
H11C H -0.1649 -0.2607 0.0327 0.089 Uiso 1 1 calc R
C12 C 0.0309(2) -0.24528(15) 0.12671(15) 0.0491(7) Uani 1 1 d .
H12A H 0.0035 -0.2092 0.1021 0.074 Uiso 1 1 calc R
H12B H 0.0659 -0.2679 0.1027 0.074 Uiso 1 1 calc R
H12C H 0.0817 -0.2362 0.1723 0.074 Uiso 1 1 calc R
C13 C -0.0506(2) -0.22478(11) 0.36829(12) 0.0333(6) Uani 1 1 d .
H13 H 0.0268 -0.2294 0.3797 0.040 Uiso 1 1 calc R
C14 C -0.0880(3) -0.27952(14) 0.39573(15) 0.0528(8) Uani 1 1 d .
H14A H -0.1638 -0.2765 0.3854 0.079 Uiso 1 1 calc R
H14B H -0.0495 -0.2821 0.4447 0.079 Uiso 1 1 calc R
H14C H -0.0742 -0.3143 0.3743 0.079 Uiso 1 1 calc R
C15 C -0.0651(2) -0.16899(13) 0.40460(15) 0.0442(7) Uani 1 1 d .
H15A H -0.0485 -0.1349 0.3834 0.066 Uiso 1 1 calc R
H15B H -0.0177 -0.1704 0.4523 0.066 Uiso 1 1 calc R
H15C H -0.1383 -0.1666 0.4009 0.066 Uiso 1 1 calc R
C16 C 0.30596(18) -0.31651(10) 0.38577(12) 0.0261(5) Uani 1 1 d .
C17 C 0.3227(2) -0.31240(11) 0.45569(12) 0.0318(5) Uani 1 1 d .
C18 C 0.4285(2) -0.31710(13) 0.50323(14) 0.0446(7) Uani 1 1 d .
H18 H 0.4429 -0.3140 0.5501 0.054 Uiso 1 1 calc R
C19 C 0.5124(2) -0.32622(14) 0.48220(16) 0.0498(7) Uani 1 1 d .
H19 H 0.5822 -0.3302 0.5149 0.060 Uiso 1 1 calc R
C20 C 0.4934(2) -0.32955(13) 0.41311(16) 0.0449(7) Uani 1 1 d .
H20 H 0.5511 -0.3352 0.3998 0.054 Uiso 1 1 calc R
C21 C 0.3897(2) -0.32469(11) 0.36258(13) 0.0340(6) Uani 1 1 d .
C22 C 0.3670(2) -0.33080(13) 0.28629(15) 0.0431(7) Uani 1 1 d .
H22 H 0.3031 -0.3070 0.2608 0.052 Uiso 1 1 calc R
C23 C 0.4590(3) -0.30887(16) 0.26652(18) 0.0592(9) Uani 1 1 d .
H23A H 0.4775 -0.2691 0.2827 0.089 Uiso 1 1 calc R
H23B H 0.4365 -0.3098 0.2173 0.089 Uiso 1 1 calc R
H23C H 0.5206 -0.3340 0.2872 0.089 Uiso 1 1 calc R
C24 C 0.3404(3) -0.39567(16) 0.26407(19) 0.0717(11) Uani 1 1 d .
H24A H 0.4011 -0.4202 0.2894 0.108 Uiso 1 1 calc R
H24B H 0.3245 -0.3993 0.2156 0.108 Uiso 1 1 calc R
H24C H 0.2791 -0.4080 0.2733 0.108 Uiso 1 1 calc R
C25 C 0.2295(2) -0.30471(12) 0.47924(13) 0.0379(6) Uani 1 1 d .
H25 H 0.1635 -0.3008 0.4377 0.045 Uiso 1 1 calc R
C26 C 0.2157(3) -0.35858(15) 0.51842(18) 0.0602(9) Uani 1 1 d .
H26A H 0.2767 -0.3619 0.5613 0.090 Uiso 1 1 calc R
H26B H 0.2105 -0.3935 0.4913 0.090 Uiso 1 1 calc R
H26C H 0.1513 -0.3543 0.5273 0.090 Uiso 1 1 calc R
C27 C 0.2407(3) -0.24903(16) 0.5210(2) 0.0791(12) Uani 1 1 d .
H27A H 0.1796 -0.2452 0.5336 0.119 Uiso 1 1 calc R
H27B H 0.2443 -0.2154 0.4941 0.119 Uiso 1 1 calc R
H27C H 0.3052 -0.2511 0.5620 0.119 Uiso 1 1 calc R
C28 C 0.02517(18) -0.03486(10) 0.20694(12) 0.0268(5) Uani 1 1 d .
C29 C 0.0128(2) 0.03019(12) 0.11212(14) 0.0415(6) Uani 1 1 d .
H29A H -0.0624 0.0372 0.1006 0.062 Uiso 1 1 calc R
H29B H 0.0268 0.0291 0.0707 0.062 Uiso 1 1 calc R
H29C H 0.0541 0.0614 0.1414 0.062 Uiso 1 1 calc R
C30 C 0.0870(2) -0.06981(11) 0.11542(13) 0.0352(6) Uani 1 1 d .
H30A H 0.1116 -0.1035 0.1452 0.053 Uiso 1 1 calc R
H30B H 0.1463 -0.0529 0.1071 0.053 Uiso 1 1 calc R
H30C H 0.0322 -0.0820 0.0724 0.053 Uiso 1 1 calc R
C31 C -0.0384(2) 0.00536(11) 0.28860(13) 0.0330(5) Uani 1 1 d .
C32 C -0.1268(2) -0.02828(13) 0.28568(15) 0.0444(7) Uani 1 1 d .
H32 H -0.1625 -0.0517 0.2472 0.053 Uiso 1 1 calc R
C33 C -0.1620(3) -0.02715(16) 0.33978(19) 0.0581(9) Uani 1 1 d .
H33 H -0.2216 -0.0495 0.3368 0.070 Uiso 1 1 calc R
C34 C -0.1097(3) 0.00658(17) 0.39765(19) 0.0646(10) Uani 1 1 d .
H34 H -0.1326 0.0067 0.4341 0.078 Uiso 1 1 calc R
C35 C -0.0236(3) 0.03989(16) 0.40051(16) 0.0605(9) Uani 1 1 d .
H35 H 0.0121 0.0629 0.4393 0.073 Uiso 1 1 calc R
C36 C 0.0119(2) 0.04021(13) 0.34679(14) 0.0446(7) Uani 1 1 d .
H36 H 0.0699 0.0640 0.3497 0.054 Uiso 1 1 calc R
C37 C 0.34728(19) -0.09217(11) 0.25632(11) 0.0302(5) Uani 1 1 d .
C38 C 0.5010(2) -0.02367(14) 0.28231(16) 0.0494(7) Uani 1 1 d .
H38A H 0.4912 0.0092 0.2516 0.074 Uiso 1 1 calc R
H38B H 0.5753 -0.0352 0.3008 0.074 Uiso 1 1 calc R
H38C H 0.4798 -0.0124 0.3193 0.074 Uiso 1 1 calc R
C39 C 0.4873(3) -0.11268(17) 0.21185(18) 0.0626(9) Uani 1 1 d .
H39A H 0.5404 -0.1362 0.2465 0.094 Uiso 1 1 calc R
H39B H 0.5214 -0.0895 0.1878 0.094 Uiso 1 1 calc R
H39C H 0.4345 -0.1382 0.1798 0.094 Uiso 1 1 calc R
C40 C 0.28552(18) 0.00173(11) 0.28293(13) 0.0314(5) Uani 1 1 d .
C41 C 0.2790(2) 0.03036(12) 0.33950(14) 0.0375(6) Uani 1 1 d .
H41 H 0.2789 0.0085 0.3769 0.045 Uiso 1 1 calc R
C42 C 0.2728(2) 0.09185(13) 0.34041(17) 0.0480(7) Uani 1 1 d .
H42 H 0.2698 0.1107 0.3789 0.058 Uiso 1 1 calc R
C43 C 0.2710(2) 0.12513(13) 0.28505(19) 0.0531(8) Uani 1 1 d .
H43 H 0.2671 0.1662 0.2860 0.064 Uiso 1 1 calc R
C44 C 0.2751(2) 0.09659(14) 0.22843(18) 0.0532(8) Uani 1 1 d .
H44 H 0.2734 0.1186 0.1907 0.064 Uiso 1 1 calc R
C45 C 0.2815(2) 0.03575(12) 0.22660(14) 0.0417(6) Uani 1 1 d .
H45 H 0.2833 0.0173 0.1875 0.050 Uiso 1 1 calc R
C46 C 0.3156(2) -0.11333(11) 0.45536(12) 0.0317(5) Uani 1 1 d .
C47 C 0.3178(3) -0.09223(16) 0.57049(15) 0.0638(10) Uani 1 1 d .
H47A H 0.2642 -0.0634 0.5463 0.096 Uiso 1 1 calc R
H47B H 0.3715 -0.0743 0.6103 0.096 Uiso 1 1 calc R
H47C H 0.2845 -0.1244 0.5847 0.096 Uiso 1 1 calc R
C48 C 0.4664(3) -0.14962(17) 0.55833(15) 0.0632(10) Uani 1 1 d .
H48A H 0.4732 -0.1779 0.5262 0.095 Uiso 1 1 calc R
H48B H 0.4625 -0.1700 0.5973 0.095 Uiso 1 1 calc R
H48C H 0.5279 -0.1239 0.5735 0.095 Uiso 1 1 calc R
C49 C 0.46716(19) -0.12329(10) 0.42229(11) 0.0278(5) Uani 1 1 d .
C50 C 0.5225(2) -0.07201(11) 0.45332(13) 0.0347(6) Uani 1 1 d .
H50 H 0.4873 -0.0426 0.4675 0.042 Uiso 1 1 calc R
C51 C 0.6297(2) -0.06453(13) 0.46311(13) 0.0399(6) Uani 1 1 d .
H51 H 0.6663 -0.0307 0.4849 0.048 Uiso 1 1 calc R
C52 C 0.6822(2) -0.10692(13) 0.44077(13) 0.0425(7) Uani 1 1 d .
H52 H 0.7537 -0.1015 0.4468 0.051 Uiso 1 1 calc R
C53 C 0.6278(2) -0.15757(14) 0.40935(14) 0.0440(7) Uani 1 1 d .
H53 H 0.6630 -0.1862 0.3941 0.053 Uiso 1 1 calc R
C54 C 0.5208(2) -0.16594(12) 0.40043(13) 0.0366(6) Uani 1 1 d .
H54 H 0.4851 -0.2004 0.3797 0.044 Uiso 1 1 calc R
C55 C -0.2044(5) -0.1136(3) -0.0128(4) 0.157(3) Uani 1 1 d .
H55A H -0.1375 -0.1249 0.0233 0.235 Uiso 1 1 calc R
H55B H -0.1909 -0.0994 -0.0517 0.235 Uiso 1 1 calc R
H55C H -0.2514 -0.1473 -0.0263 0.235 Uiso 1 1 calc R
C56 C -0.2489(5) -0.0725(3) 0.0092(3) 0.113(2) Uani 1 1 d .
C57 C -0.2353(3) -0.0607(2) 0.0752(2) 0.0724(11) Uani 1 1 d .
H57 H -0.1881 -0.0840 0.1103 0.087 Uiso 1 1 calc R
C58 C -0.2923(4) -0.0124(2) 0.0930(3) 0.111(2) Uani 1 1 d .
H58 H -0.2836 -0.0040 0.1381 0.133 Uiso 1 1 calc R
C59 C -0.3542(5) 0.0167(3) 0.0419(3) 0.140(3) Uani 1 1 d .
H59 H -0.3914 0.0484 0.0503 0.168 Uiso 1 1 calc R
C60 C -0.3699(6) 0.0046(3) -0.0248(3) 0.130(3) Uani 1 1 d .
H60 H -0.4187 0.0290 -0.0577 0.157 Uiso 1 1 calc R
C61 C -0.3259(6) -0.0365(3) -0.0489(3) 0.134(3) Uani 1 1 d .
H61 H -0.3401 -0.0425 -0.0954 0.161 Uiso 1 1 calc R

loop_
_atom_site_aniso_label
_atom_site_aniso_U_11
_atom_site_aniso_U_22
_atom_site_aniso_U_33
_atom_site_aniso_U_23
_atom_site_aniso_U_13
_atom_site_aniso_U_12
Ti1 0.0204(2) 0.0203(2) 0.02592(19) 0.00074(16) 0.00958(16) -0.00007(15)
S1 0.0221(3) 0.0236(3) 0.0371(3) 0.0057(2) 0.0099(3) 0.0020(2)
S2 0.0312(3) 0.0344(3) 0.0355(3) -0.0038(3) 0.0165(3) 0.0030(3)
S3 0.0405(4) 0.0356(4) 0.0441(4) -0.0055(3) 0.0260(3) 0.0006(3)
N1 0.0203(9) 0.0231(10) 0.0239(9) 0.0014(7) 0.0081(8) 0.0021(7)
N2 0.0260(10) 0.0195(9) 0.0298(9) -0.0014(8) 0.0087(8) 0.0006(8)
N3 0.0222(9) 0.0250(10) 0.0217(8) -0.0005(7) 0.0079(8) -0.0027(8)
N4 0.0382(12) 0.0269(11) 0.0355(10) 0.0045(9) 0.0198(10) 0.0054(9)
N5 0.0358(11) 0.0253(11) 0.0361(11) 0.0061(8) 0.0189(10) 0.0074(9)
N6 0.0254(10) 0.0278(11) 0.0318(10) 0.0024(8) 0.0126(9) -0.0019(8)
N7 0.0317(12) 0.0567(15) 0.0438(12) 0.0035(11) 0.0229(11) -0.0034(11)
N8 0.0264(10) 0.0279(10) 0.0263(9) -0.0022(8) 0.0096(8) -0.0022(8)
N9 0.0525(15) 0.0551(15) 0.0295(11) -0.0066(10) 0.0194(11) -0.0181(12)
C1 0.0210(10) 0.0247(11) 0.0200(9) -0.0010(8) 0.0094(9) 0.0006(9)
C2 0.0363(13) 0.0199(12) 0.0374(12) -0.0031(10) 0.0140(11) -0.0029(10)
C3 0.0322(13) 0.0251(12) 0.0309(11) -0.0032(9) 0.0123(11) -0.0079(10)
C4 0.0197(11) 0.0303(12) 0.0282(11) 0.0029(9) 0.0080(9) -0.0050(9)
C5 0.0242(12) 0.0343(14) 0.0353(12) 0.0037(10) 0.0141(11) -0.0008(10)
C6 0.0308(14) 0.0503(17) 0.0478(15) 0.0055(13) 0.0179(13) 0.0068(12)
C7 0.0263(14) 0.067(2) 0.0529(17) 0.0137(15) 0.0086(13) 0.0115(14)
C8 0.0327(15) 0.063(2) 0.0322(13) 0.0116(13) 0.0007(12) -0.0014(14)
C9 0.0288(13) 0.0384(14) 0.0273(11) 0.0037(10) 0.0069(10) -0.0067(11)
C10 0.0450(16) 0.0410(15) 0.0254(11) -0.0033(11) 0.0119(11) -0.0101(12)
C11 0.066(2) 0.079(2) 0.0321(14) -0.0112(15) 0.0169(15) -0.0316(19)
C12 0.0465(17) 0.063(2) 0.0444(15) -0.0165(14) 0.0247(14) -0.0145(15)
C13 0.0330(13) 0.0386(14) 0.0320(12) 0.0004(11) 0.0166(11) 0.0050(11)
C14 0.073(2) 0.0490(18) 0.0421(15) 0.0070(13) 0.0291(16) -0.0015(16)
C15 0.0440(16) 0.0495(18) 0.0474(15) -0.0048(13) 0.0268(14) 0.0022(13)
C16 0.0231(11) 0.0188(11) 0.0319(11) 0.0006(9) 0.0059(10) 0.0035(9)
C17 0.0340(13) 0.0259(12) 0.0320(12) 0.0051(10) 0.0088(11) 0.0012(10)
C18 0.0435(16) 0.0432(16) 0.0383(14) 0.0052(12) 0.0062(13) 0.0027(13)
C19 0.0295(14) 0.0539(19) 0.0520(17) 0.0058(14) 0.0002(13) 0.0048(13)
C20 0.0294(14) 0.0427(17) 0.0631(18) -0.0005(14) 0.0184(14) 0.0076(12)
C21 0.0296(13) 0.0281(13) 0.0430(14) -0.0020(11) 0.0125(12) 0.0055(10)
C22 0.0416(16) 0.0429(16) 0.0505(16) -0.0085(13) 0.0242(14) 0.0058(13)
C23 0.064(2) 0.061(2) 0.070(2) -0.0050(17) 0.0445(19) 0.0074(17)
C24 0.097(3) 0.061(2) 0.074(2) -0.0294(19) 0.051(2) -0.012(2)
C25 0.0409(15) 0.0427(16) 0.0321(12) 0.0060(11) 0.0163(12) 0.0018(12)
C26 0.065(2) 0.057(2) 0.066(2) 0.0145(16) 0.0334(18) -0.0088(17)
C27 0.099(3) 0.053(2) 0.124(3) -0.022(2) 0.086(3) -0.017(2)
C28 0.0216(11) 0.0266(12) 0.0306(11) 0.0040(9) 0.0083(10) 0.0012(9)
C29 0.0538(17) 0.0349(15) 0.0423(14) 0.0116(12) 0.0259(14) 0.0094(13)
C30 0.0412(15) 0.0324(14) 0.0342(12) -0.0002(10) 0.0169(12) 0.0041(11)
C31 0.0360(13) 0.0283(13) 0.0395(13) 0.0114(11) 0.0198(12) 0.0143(11)
C32 0.0397(15) 0.0451(17) 0.0536(16) 0.0139(13) 0.0235(14) 0.0110(13)
C33 0.0515(19) 0.061(2) 0.081(2) 0.0279(19) 0.0461(19) 0.0188(16)
C34 0.081(3) 0.069(2) 0.070(2) 0.0224(19) 0.058(2) 0.031(2)
C35 0.083(3) 0.061(2) 0.0483(17) 0.0021(15) 0.0368(19) 0.0195(19)
C36 0.0530(18) 0.0419(17) 0.0463(15) 0.0038(13) 0.0273(14) 0.0084(14)
C37 0.0264(12) 0.0392(14) 0.0252(11) 0.0038(10) 0.0100(10) 0.0004(10)
C38 0.0294(14) 0.062(2) 0.0565(17) 0.0108(15) 0.0161(14) -0.0111(13)
C39 0.0505(19) 0.086(3) 0.070(2) -0.0048(19) 0.0444(18) -0.0012(18)
C40 0.0217(11) 0.0267(12) 0.0428(13) 0.0038(10) 0.0092(11) -0.0041(9)
C41 0.0318(13) 0.0320(14) 0.0491(15) -0.0016(12) 0.0162(12) -0.0030(11)
C42 0.0324(15) 0.0350(16) 0.075(2) -0.0123(15) 0.0191(15) -0.0042(12)
C43 0.0297(15) 0.0268(14) 0.092(2) 0.0062(15) 0.0119(16) -0.0019(11)
C44 0.0406(17) 0.0415(17) 0.068(2) 0.0182(15) 0.0103(15) -0.0061(13)
C45 0.0396(15) 0.0379(15) 0.0433(14) 0.0085(12) 0.0115(13) -0.0072(12)
C46 0.0388(14) 0.0273(13) 0.0309(12) -0.0044(10) 0.0154(11) -0.0094(11)
C47 0.099(3) 0.064(2) 0.0421(16) -0.0184(15) 0.0426(19) -0.028(2)
C48 0.0483(19) 0.095(3) 0.0352(15) 0.0170(16) 0.0036(14) -0.0176(19)
C49 0.0278(12) 0.0291(13) 0.0242(10) 0.0022(9) 0.0074(10) 0.0005(10)
C50 0.0347(14) 0.0322(14) 0.0369(13) -0.0053(11) 0.0138(12) -0.0066(11)
C51 0.0358(14) 0.0408(15) 0.0391(14) 0.0009(12) 0.0100(12) -0.0123(12)
C52 0.0275(13) 0.0570(19) 0.0399(14) 0.0088(13) 0.0095(12) -0.0013(13)
C53 0.0329(14) 0.0503(17) 0.0470(15) -0.0014(13) 0.0134(13) 0.0120(13)
C54 0.0332(14) 0.0345(14) 0.0350(13) -0.0025(11) 0.0052(11) 0.0025(11)
C55 0.122(5) 0.172(7) 0.215(8) -0.067(6) 0.108(6) -0.075(5)
C56 0.119(4) 0.121(5) 0.125(5) -0.059(4) 0.076(4) -0.084(4)
C57 0.067(2) 0.070(3) 0.069(2) 0.000(2) 0.014(2) -0.028(2)
C58 0.103(4) 0.089(4) 0.099(3) 0.037(3) -0.008(3) -0.039(3)
C59 0.122(5) 0.170(6) 0.100(4) 0.014(4) 0.012(4) -0.079(5)
C60 0.142(6) 0.150(6) 0.061(3) 0.015(3) -0.002(3) -0.083(5)
C61 0.149(6) 0.150(6) 0.079(4) 0.006(4) 0.018(4) -0.097(5)

loop_
_atom_type_symbol
_atom_type_description
_atom_type_scat_dispersion_real
_atom_type_scat_dispersion_imag
_atom_type_scat_source
Ti Ti 0.2776 0.4457 'International Tables Vol C Tables 4.2.6.8 and 6.1.1.4'
S S 0.1246 0.1234 'International Tables Vol C Tables 4.2.6.8 and 6.1.1.4'
N N 0.0061 0.0033 'International Tables Vol C Tables 4.2.6.8 and 6.1.1.4'
C C 0.0033 0.0016 'International Tables Vol C Tables 4.2.6.8 and 6.1.1.4'
H H 0.0000 0.0000 'International Tables Vol C Tables 4.2.6.8 and 6.1.1.4'

loop_
_geom_angle_atom_site_label_1
_geom_angle_atom_site_label_2
_geom_angle_atom_site_label_3
_geom_angle
N1 Ti1 N8 102.69(8)
N1 Ti1 N6 157.17(8)
N8 Ti1 N6 83.35(7)
N1 Ti1 S1 90.50(6)
N8 Ti1 S1 155.93(6)
N6 Ti1 S1 92.27(5)
N1 Ti1 S2 91.76(6)
N8 Ti1 S2 94.82(5)
N6 Ti1 S2 65.64(5)
S1 Ti1 S2 104.92(3)
N1 Ti1 S3 100.27(6)
N8 Ti1 S3 65.71(5)
N6 Ti1 S3 102.25(5)
S1 Ti1 S3 92.39(3)
S2 Ti1 S3 158.86(3)
C28 S1 Ti1 114.03(8)
C37 S2 Ti1 80.46(8)
C46 S3 Ti1 78.60(8)
C1 N1 Ti1 170.30(16)
C1 N2 C2 109.55(19)
C1 N2 C16 125.60(18)
C2 N2 C16 123.26(19)
C1 N3 C3 110.02(19)
C1 N3 C4 126.03(19)
C3 N3 C4 123.83(19)
C28 N4 C30 125.2(2)
C28 N4 C29 118.9(2)
C30 N4 C29 115.87(19)
C28 N5 C31 123.2(2)
C37 N6 C40 124.3(2)
C37 N6 Ti1 98.74(15)
C40 N6 Ti1 136.97(15)
C37 N7 C38 122.2(2)
C37 N7 C39 120.1(2)
C38 N7 C39 114.7(2)
C46 N8 C49 122.94(19)
C46 N8 Ti1 100.83(15)
C49 N8 Ti1 132.73(14)
C46 N9 C48 122.1(2)
C46 N9 C47 120.9(3)
C48 N9 C47 115.7(2)
N1 C1 N2 127.6(2)
N1 C1 N3 127.5(2)
N2 C1 N3 104.90(18)
C3 C2 N2 108.0(2)
C3 C2 H2 126.0
N2 C2 H2 126.0
C2 C3 N3 107.6(2)
C2 C3 H3 126.2
N3 C3 H3 126.2
C5 C4 C9 123.5(2)
C5 C4 N3 118.62(19)
C9 C4 N3 117.8(2)
C6 C5 C4 117.0(2)
C6 C5 C13 121.4(2)
C4 C5 C13 121.6(2)
C7 C6 C5 120.9(3)
C7 C6 H6 119.5
C5 C6 H6 119.5
C8 C7 C6 120.7(3)
C8 C7 H7 119.6
C6 C7 H7 119.6
C7 C8 C9 121.6(2)
C7 C8 H8 119.2
C9 C8 H8 119.2
C8 C9 C4 116.3(2)
C8 C9 C10 122.6(2)
C4 C9 C10 121.1(2)
C9 C10 C12 111.4(2)
C9 C10 C11 113.3(2)
C12 C10 C11 109.8(2)
C9 C10 H10 107.4
C12 C10 H10 107.4
C11 C10 H10 107.4
C10 C11 H11A 109.5
C10 C11 H11B 109.5
H11A C11 H11B 109.5
C10 C11 H11C 109.5
H11A C11 H11C 109.5
H11B C11 H11C 109.5
C10 C12 H12A 109.5
C10 C12 H12B 109.5
H12A C12 H12B 109.5
C10 C12 H12C 109.5
H12A C12 H12C 109.5
H12B C12 H12C 109.5
C5 C13 C15 113.4(2)
C5 C13 C14 110.8(2)
C15 C13 C14 110.8(2)
C5 C13 H13 107.2
C15 C13 H13 107.2
C14 C13 H13 107.2
C13 C14 H14A 109.5
C13 C14 H14B 109.5
H14A C14 H14B 109.5
C13 C14 H14C 109.5
H14A C14 H14C 109.5
H14B C14 H14C 109.5
C13 C15 H15A 109.5
C13 C15 H15B 109.5
H15A C15 H15B 109.5
C13 C15 H15C 109.5
H15A C15 H15C 109.5
H15B C15 H15C 109.5
C17 C16 C21 123.3(2)
C17 C16 N2 117.6(2)
C21 C16 N2 119.1(2)
C18 C17 C16 116.9(2)
C18 C17 C25 121.1(2)
C16 C17 C25 121.9(2)
C19 C18 C17 121.3(3)
C19 C18 H18 119.4
C17 C18 H18 119.4
C20 C19 C18 120.4(3)
C20 C19 H19 119.8
C18 C19 H19 119.8
C19 C20 C21 121.5(3)
C19 C20 H20 119.2
C21 C20 H20 119.2
C20 C21 C16 116.6(2)
C20 C21 C22 122.1(2)
C16 C21 C22 121.2(2)
C21 C22 C23 113.7(2)
C21 C22 C24 109.6(2)
C23 C22 C24 110.1(2)
C21 C22 H22 107.7
C23 C22 H22 107.7
C24 C22 H22 107.7
C22 C23 H23A 109.5
C22 C23 H23B 109.5
H23A C23 H23B 109.5
C22 C23 H23C 109.5
H23A C23 H23C 109.5
H23B C23 H23C 109.5
C22 C24 H24A 109.5
C22 C24 H24B 109.5
H24A C24 H24B 109.5
C22 C24 H24C 109.5
H24A C24 H24C 109.5
H24B C24 H24C 109.5
C27 C25 C26 111.0(3)
C27 C25 C17 112.0(2)
C26 C25 C17 111.8(2)
C27 C25 H25 107.2
C26 C25 H25 107.2
C17 C25 H25 107.2
C25 C26 H26A 109.5
C25 C26 H26B 109.5
H26A C26 H26B 109.5
C25 C26 H26C 109.5
H26A C26 H26C 109.5
H26B C26 H26C 109.5
C25 C27 H27A 109.5
C25 C27 H27B 109.5
H27A C27 H27B 109.5
C25 C27 H27C 109.5
H27A C27 H27C 109.5
H27B C27 H27C 109.5
N5 C28 N4 117.8(2)
N5 C28 S1 125.24(18)
N4 C28 S1 116.77(17)
N4 C29 H29A 109.5
N4 C29 H29B 109.5
H29A C29 H29B 109.5
N4 C29 H29C 109.5
H29A C29 H29C 109.5
H29B C29 H29C 109.5
N4 C30 H30A 109.5
N4 C30 H30B 109.5
H30A C30 H30B 109.5
N4 C30 H30C 109.5
H30A C30 H30C 109.5
H30B C30 H30C 109.5
C36 C31 C32 117.7(3)
C36 C31 N5 119.1(2)
C32 C31 N5 122.9(2)
C33 C32 C31 120.6(3)
C33 C32 H32 119.7
C31 C32 H32 119.7
C34 C33 C32 120.9(3)
C34 C33 H33 119.6
C32 C33 H33 119.6
C35 C34 C33 118.7(3)
C35 C34 H34 120.6
C33 C34 H34 120.6
C34 C35 C36 121.4(3)
C34 C35 H35 119.3
C36 C35 H35 119.3
C35 C36 C31 120.7(3)
C35 C36 H36 119.7
C31 C36 H36 119.7
N6 C37 N7 127.2(2)
N6 C37 S2 112.54(17)
N7 C37 S2 120.2(2)
N7 C38 H38A 109.5
N7 C38 H38B 109.5
H38A C38 H38B 109.5
N7 C38 H38C 109.5
H38A C38 H38C 109.5
H38B C38 H38C 109.5
N7 C39 H39A 109.5
N7 C39 H39B 109.5
H39A C39 H39B 109.5
N7 C39 H39C 109.5
H39A C39 H39C 109.5
H39B C39 H39C 109.5
C41 C40 C45 118.5(2)
C41 C40 N6 119.5(2)
C45 C40 N6 121.9(2)
C40 C41 C42 120.1(3)
C40 C41 H41 119.9
C42 C41 H41 119.9
C43 C42 C41 121.0(3)
C43 C42 H42 119.5
C41 C42 H42 119.5
C44 C43 C42 118.8(3)
C44 C43 H43 120.6
C42 C43 H43 120.6
C43 C44 C45 121.1(3)
C43 C44 H44 119.5
C45 C44 H44 119.5
C44 C45 C40 120.5(3)
C44 C45 H45 119.7
C40 C45 H45 119.7
N8 C46 N9 124.9(2)
N8 C46 S3 113.51(17)
N9 C46 S3 121.6(2)
N9 C47 H47A 109.5
N9 C47 H47B 109.5
H47A C47 H47B 109.5
N9 C47 H47C 109.5
H47A C47 H47C 109.5
H47B C47 H47C 109.5
N9 C48 H48A 109.5
N9 C48 H48B 109.5
H48A C48 H48B 109.5
N9 C48 H48C 109.5
H48A C48 H48C 109.5
H48B C48 H48C 109.5
C54 C49 C50 118.7(2)
C54 C49 N8 120.7(2)
C50 C49 N8 120.5(2)
C51 C50 C49 120.5(2)
C51 C50 H50 119.8
C49 C50 H50 119.8
C52 C51 C50 120.4(3)
C52 C51 H51 119.8
C50 C51 H51 119.8
C51 C52 C53 119.5(2)
C51 C52 H52 120.2
C53 C52 H52 120.2
C52 C53 C54 120.4(3)
C52 C53 H53 119.8
C54 C53 H53 119.8
C49 C54 C53 120.4(2)
C49 C54 H54 119.8
C53 C54 H54 119.8
C56 C55 H55A 109.5
C56 C55 H55B 109.5
H55A C55 H55B 109.5
C56 C55 H55C 109.5
H55A C55 H55C 109.5
H55B C55 H55C 109.5
C55 C56 C57 127.9(8)
C55 C56 C61 111.8(7)
C57 C56 C61 120.3(6)
C56 C57 C58 122.2(5)
C56 C57 H57 118.9
C58 C57 H57 118.9
C59 C58 C57 114.2(6)
C59 C58 H58 122.9
C57 C58 H58 122.9
C58 C59 C60 124.1(8)
C58 C59 H59 118.0
C60 C59 H59 118.0
C61 C60 C59 129.1(8)
C61 C60 H60 115.5
C59 C60 H60 115.5
C60 C61 C56 110.1(6)
C60 C61 H61 124.9
C56 C61 H61 124.9

loop_
_geom_bond_atom_site_label_1
_geom_bond_atom_site_label_2
_geom_bond_distance
Ti1 N1 1.8001(19)
Ti1 N8 2.1806(19)
Ti1 N6 2.2500(19)
Ti1 S1 2.3927(7)
Ti1 S2 2.4645(7)
Ti1 S3 2.5159(7)
S1 C28 1.790(2)
S2 C37 1.748(3)
S3 C46 1.728(3)
N1 C1 1.304(3)
N2 C1 1.375(3)
N2 C2 1.393(3)
N2 C16 1.438(3)
N3 C1 1.375(3)
N3 C3 1.388(3)
N3 C4 1.438(3)
N4 C28 1.368(3)
N4 C30 1.450(3)
N4 C29 1.455(3)
N5 C28 1.290(3)
N5 C31 1.410(3)
N6 C37 1.318(3)
N6 C40 1.422(3)
N7 C37 1.362(3)
N7 C38 1.460(4)
N7 C39 1.466(4)
N8 C46 1.325(3)
N8 C49 1.415(3)
N9 C46 1.357(3)
N9 C48 1.463(4)
N9 C47 1.467(4)
C2 C3 1.332(3)
C2 H2 0.9300
C3 H3 0.9300
C4 C5 1.398(3)
C4 C9 1.406(3)
C5 C6 1.396(3)
C5 C13 1.518(3)
C6 C7 1.379(4)
C6 H6 0.9300
C7 C8 1.372(4)
C7 H7 0.9300
C8 C9 1.396(4)
C8 H8 0.9300
C9 C10 1.513(4)
C10 C12 1.524(4)
C10 C11 1.529(4)
C10 H10 0.9800
C11 H11A 0.9600
C11 H11B 0.9600
C11 H11C 0.9600
C12 H12A 0.9600
C12 H12B 0.9600
C12 H12C 0.9600
C13 C15 1.526(4)
C13 C14 1.531(4)
C13 H13 0.9800
C14 H14A 0.9600
C14 H14B 0.9600
C14 H14C 0.9600
C15 H15A 0.9600
C15 H15B 0.9600
C15 H15C 0.9600
C16 C17 1.402(3)
C16 C21 1.403(3)
C17 C18 1.394(4)
C17 C25 1.526(4)
C18 C19 1.378(4)
C18 H18 0.9300
C19 C20 1.377(4)
C19 H19 0.9300
C20 C21 1.394(4)
C20 H20 0.9300
C21 C22 1.519(4)
C22 C23 1.534(4)
C22 C24 1.539(4)
C22 H22 0.9800
C23 H23A 0.9600
C23 H23B 0.9600
C23 H23C 0.9600
C24 H24A 0.9600
C24 H24B 0.9600
C24 H24C 0.9600
C25 C27 1.509(4)
C25 C26 1.521(4)
C25 H25 0.9800
C26 H26A 0.9600
C26 H26B 0.9600
C26 H26C 0.9600
C27 H27A 0.9600
C27 H27B 0.9600
C27 H27C 0.9600
C29 H29A 0.9600
C29 H29B 0.9600
C29 H29C 0.9600
C30 H30A 0.9600
C30 H30B 0.9600
C30 H30C 0.9600
C31 C36 1.392(4)
C31 C32 1.394(4)
C32 C33 1.392(4)
C32 H32 0.9300
C33 C34 1.377(5)
C33 H33 0.9300
C34 C35 1.364(5)
C34 H34 0.9300
C35 C36 1.387(4)
C35 H35 0.9300
C36 H36 0.9300
C38 H38A 0.9600
C38 H38B 0.9600
C38 H38C 0.9600
C39 H39A 0.9600
C39 H39B 0.9600
C39 H39C 0.9600
C40 C41 1.386(4)
C40 C45 1.396(3)
C41 C42 1.393(4)
C41 H41 0.9300
C42 C43 1.379(4)
C42 H42 0.9300
C43 C44 1.374(5)
C43 H43 0.9300
C44 C45 1.380(4)
C44 H44 0.9300
C45 H45 0.9300
C47 H47A 0.9600
C47 H47B 0.9600
C47 H47C 0.9600
C48 H48A 0.9600
C48 H48B 0.9600
C48 H48C 0.9600
C49 C54 1.385(3)
C49 C50 1.397(3)
C50 C51 1.387(4)
C50 H50 0.9300
C51 C52 1.377(4)
C51 H51 0.9300
C52 C53 1.382(4)
C52 H52 0.9300
C53 C54 1.393(4)
C53 H53 0.9300
C54 H54 0.9300
C55 C56 1.285(7)
C55 H55A 0.9600
C55 H55B 0.9600
C55 H55C 0.9600
C56 C57 1.354(6)
C56 C61 1.502(9)
C57 C58 1.463(7)
C57 H57 0.9300
C58 C59 1.262(7)
C58 H58 0.9300
C59 C60 1.364(8)
C59 H59 0.9300
C60 C61 1.304(9)
C60 H60 0.9300
C61 H61 0.9300

loop_
_geom_torsion_atom_site_label_1
_geom_torsion_atom_site_label_2
_geom_torsion_atom_site_label_3
_geom_torsion_atom_site_label_4
_geom_torsion
N1 Ti1 S1 C28 -176.08(10)
N8 Ti1 S1 C28 59.96(16)
N6 Ti1 S1 C28 -18.75(10)
S2 Ti1 S1 C28 -84.13(9)
S3 Ti1 S1 C28 83.61(9)
N1 Ti1 S2 C37 -174.83(10)
N8 Ti1 S2 C37 -71.93(9)
N6 Ti1 S2 C37 8.53(9)
S1 Ti1 S2 C37 94.18(8)
S3 Ti1 S2 C37 -49.80(11)
N1 Ti1 S3 C46 93.24(10)
N8 Ti1 S3 C46 -6.15(10)
N6 Ti1 S3 C46 -82.97(10)
S1 Ti1 S3 C46 -175.81(8)
S2 Ti1 S3 C46 -30.47(12)
N8 Ti1 N1 C1 -126.3(10)
N6 Ti1 N1 C1 -23.0(11)
S1 Ti1 N1 C1 74.0(10)
S2 Ti1 N1 C1 -30.9(10)
S3 Ti1 N1 C1 166.5(10)
N1 Ti1 N6 C37 -20.0(3)
N8 Ti1 N6 C37 87.06(14)
S1 Ti1 N6 C37 -116.68(13)
S2 Ti1 N6 C37 -11.31(12)
S3 Ti1 N6 C37 150.38(13)
N1 Ti1 N6 C40 160.8(2)
N8 Ti1 N6 C40 -92.2(2)
S1 Ti1 N6 C40 64.1(2)
S2 Ti1 N6 C40 169.4(2)
S3 Ti1 N6 C40 -28.9(2)
N1 Ti1 N8 C46 -87.66(15)
N6 Ti1 N8 C46 114.69(15)
S1 Ti1 N8 C46 34.1(2)
S2 Ti1 N8 C46 179.45(14)
S3 Ti1 N8 C46 8.02(13)
N1 Ti1 N8 C49 113.9(2)
N6 Ti1 N8 C49 -43.8(2)
S1 Ti1 N8 C49 -124.38(19)
S2 Ti1 N8 C49 21.0(2)
S3 Ti1 N8 C49 -150.5(2)
Ti1 N1 C1 N2 98.2(10)
Ti1 N1 C1 N3 -83.8(10)
C2 N2 C1 N1 177.5(2)
C16 N2 C1 N1 11.6(3)
C2 N2 C1 N3 -0.9(2)
C16 N2 C1 N3 -166.8(2)
C3 N3 C1 N1 -177.7(2)
C4 N3 C1 N1 -1.7(3)
C3 N3 C1 N2 0.7(2)
C4 N3 C1 N2 176.75(18)
C1 N2 C2 C3 0.7(3)
C16 N2 C2 C3 167.0(2)
N2 C2 C3 N3 -0.3(3)
C1 N3 C3 C2 -0.3(3)
C4 N3 C3 C2 -176.4(2)
C1 N3 C4 C5 -75.0(3)
C3 N3 C4 C5 100.5(3)
C1 N3 C4 C9 108.8(2)
C3 N3 C4 C9 -75.7(3)
C9 C4 C5 C6 0.8(4)
N3 C4 C5 C6 -175.2(2)
C9 C4 C5 C13 178.5(2)
N3 C4 C5 C13 2.5(3)
C4 C5 C6 C7 -0.4(4)
C13 C5 C6 C7 -178.1(3)
C5 C6 C7 C8 0.0(5)
C6 C7 C8 C9 0.1(5)
C7 C8 C9 C4 0.3(4)
C7 C8 C9 C10 -179.0(3)
C5 C4 C9 C8 -0.7(4)
N3 C4 C9 C8 175.3(2)
C5 C4 C9 C10 178.6(2)
N3 C4 C9 C10 -5.4(3)
C8 C9 C10 C12 101.2(3)
C4 C9 C10 C12 -78.1(3)
C8 C9 C10 C11 -23.1(4)
C4 C9 C10 C11 157.6(2)
C6 C5 C13 C15 -34.1(3)
C4 C5 C13 C15 148.3(2)
C6 C5 C13 C14 91.2(3)
C4 C5 C13 C14 -86.4(3)
C1 N2 C16 C17 81.7(3)
C2 N2 C16 C17 -82.3(3)
C1 N2 C16 C21 -101.8(3)
C2 N2 C16 C21 94.2(3)
C21 C16 C17 C18 -0.3(4)
N2 C16 C17 C18 176.0(2)
C21 C16 C17 C25 -178.8(2)
N2 C16 C17 C25 -2.4(3)
C16 C17 C18 C19 -0.9(4)
C25 C17 C18 C19 177.6(3)
C17 C18 C19 C20 1.5(5)
C18 C19 C20 C21 -0.9(5)
C19 C20 C21 C16 -0.3(4)
C19 C20 C21 C22 -177.4(3)
C17 C16 C21 C20 0.9(4)
N2 C16 C21 C20 -175.4(2)
C17 C16 C21 C22 178.1(2)
N2 C16 C21 C22 1.8(3)
C20 C21 C22 C23 -31.9(4)
C16 C21 C22 C23 151.0(3)
C20 C21 C22 C24 91.8(3)
C16 C21 C22 C24 -85.3(3)
C18 C17 C25 C27 60.4(4)
C16 C17 C25 C27 -121.2(3)
C18 C17 C25 C26 -64.9(3)
C16 C17 C25 C26 113.5(3)
C31 N5 C28 N4 172.3(2)
C31 N5 C28 S1 -2.2(3)
C30 N4 C28 N5 173.9(2)
C29 N4 C28 N5 -8.6(3)
C30 N4 C28 S1 -11.1(3)
C29 N4 C28 S1 166.40(19)
Ti1 S1 C28 N5 -95.1(2)
Ti1 S1 C28 N4 90.26(18)
C28 N5 C31 C36 125.5(3)
C28 N5 C31 C32 -61.1(3)
C36 C31 C32 C33 -0.7(4)
N5 C31 C32 C33 -174.2(2)
C31 C32 C33 C34 -0.8(4)
C32 C33 C34 C35 1.2(5)
C33 C34 C35 C36 -0.2(5)
C34 C35 C36 C31 -1.3(5)
C32 C31 C36 C35 1.7(4)
N5 C31 C36 C35 175.5(2)
C40 N6 C37 N7 19.4(4)
Ti1 N6 C37 N7 -160.0(2)
C40 N6 C37 S2 -164.80(18)
Ti1 N6 C37 S2 15.83(17)
C38 N7 C37 N6 24.5(4)
C39 N7 C37 N6 -176.1(3)
C38 N7 C37 S2 -151.1(2)
C39 N7 C37 S2 8.4(3)
Ti1 S2 C37 N6 -14.45(15)
Ti1 S2 C37 N7 161.7(2)
C37 N6 C40 C41 -142.0(2)
Ti1 N6 C40 C41 37.1(3)
C37 N6 C40 C45 42.5(3)
Ti1 N6 C40 C45 -138.4(2)
C45 C40 C41 C42 -2.4(4)
N6 C40 C41 C42 -178.0(2)
C40 C41 C42 C43 1.2(4)
C41 C42 C43 C44 0.2(4)
C42 C43 C44 C45 -0.4(4)
C43 C44 C45 C40 -0.8(4)
C41 C40 C45 C44 2.2(4)
N6 C40 C45 C44 177.7(2)
C49 N8 C46 N9 -33.0(4)
Ti1 N8 C46 N9 165.7(2)
C49 N8 C46 S3 149.63(18)
Ti1 N8 C46 S3 -11.65(18)
C48 N9 C46 N8 -17.1(4)
C47 N9 C46 N8 176.8(2)
C48 N9 C46 S3 160.0(2)
C47 N9 C46 S3 -6.0(3)
Ti1 S3 C46 N8 10.10(16)
Ti1 S3 C46 N9 -167.3(2)
C46 N8 C49 C54 142.9(2)
Ti1 N8 C49 C54 -62.5(3)
C46 N8 C49 C50 -40.2(3)
Ti1 N8 C49 C50 114.4(2)
C54 C49 C50 C51 -1.2(4)
N8 C49 C50 C51 -178.1(2)
C49 C50 C51 C52 1.7(4)
C50 C51 C52 C53 -1.0(4)
C51 C52 C53 C54 -0.2(4)
C50 C49 C54 C53 0.0(4)
N8 C49 C54 C53 176.9(2)
C52 C53 C54 C49 0.7(4)
C55 C56 C57 C58 -179.4(5)
C61 C56 C57 C58 -1.1(6)
C56 C57 C58 C59 -0.1(6)
C57 C58 C59 C60 1.3(8)
C58 C59 C60 C61 -1.2(10)
C59 C60 C61 C56 -0.1(9)
C55 C56 C61 C60 179.7(5)
C57 C56 C61 C60 1.1(7)
